data_4068957
loop_
_publ_author_name
'Yao, Shenglai'
'Xiong, Yun'
'van W\"ullen, Christoph'
'Driess, Matthias'

_publ_section_title
;
 From an N-Heterocyclic Silacyclopropene to Donor-Supported
 Silacyclopropenylium Cations
;
_journal_issue 6
_journal_name_full Organometallics
_journal_page_first 1610
_journal_paper_doi 10.1021/om801178g
_journal_volume 28
_journal_year 2009
_chemical_formula_sum 'C52.5 H45.5 B F15 N2 Si'
_chemical_formula_weight 1028.31
_chemical_name_systematic
; 
 ? 
;
_space_group_IT_number 2
_symmetry_cell_setting triclinic
_symmetry_space_group_name_Hall '-P 1'
_symmetry_space_group_name_H-M 'P -1'
_atom_sites_solution_hydrogens geom
_atom_sites_solution_primary direct
_atom_sites_solution_secondary difmap
_audit_creation_method
;
CrysAlis RED, Oxford Diffraction Ltd.,
Version 1.171.31.8 (release 12-01-2007 CrysAlis171 .NET)
(compiled Jan 12 2007,17:49:11)
;
_cell_angle_alpha 101.619(6)
_cell_angle_beta 91.530(6)
_cell_angle_gamma 107.133(7)
_cell_formula_units_Z 2
_cell_length_a 11.2757(9)
_cell_length_b 12.8546(9)
_cell_length_c 18.2049(14)
_cell_measurement_reflns_used 5239
_cell_measurement_temperature 150(2)
_cell_measurement_theta_max 32.3944
_cell_measurement_theta_min 2.9754
_cell_volume 2459.5(3)
_computing_cell_refinement
;
CrysAlis RED, Oxford Diffraction Ltd.,
Version 1.171.31.8 (release 12-01-2007 CrysAlis171 .NET)
(compiled Jan 12 2007,17:49:11)
;
_computing_data_collection
;
CrysAlis CCD, Oxford Diffraction Ltd.,
Version 1.171.31.8 (release 12-01-2007 CrysAlis171 .NET)
(compiled Jan 12 2007,17:49:11)
;
_computing_data_reduction
;
CrysAlis RED, Oxford Diffraction Ltd.,
Version 1.171.31.8 (release 12-01-2007 CrysAlis171 .NET)
(compiled Jan 12 2007,17:49:11)
;
_computing_publication_material 'SHELXL-97 (Sheldrick, 1997)'
_computing_structure_refinement 'SHELXL-97 (Sheldrick, 1997)'
_computing_structure_solution 'SHELXS-97 (Sheldrick, 1990)'
_diffrn_ambient_temperature 150(2)
_diffrn_measured_fraction_theta_full 0.998
_diffrn_measured_fraction_theta_max 0.998
_diffrn_measurement_device_type 'Oxford Diffraction Xcalibur S Sapphire'
_diffrn_measurement_method \w
_diffrn_radiation_monochromator graphite
_diffrn_radiation_source 'Enhance (Mo) X-ray Source'
_diffrn_radiation_type MoK\a
_diffrn_radiation_wavelength 0.71073
_diffrn_reflns_av_R_equivalents 0.0510
_diffrn_reflns_av_sigmaI/netI 0.1137
_diffrn_reflns_limit_h_max 13
_diffrn_reflns_limit_h_min -13
_diffrn_reflns_limit_k_max 15
_diffrn_reflns_limit_k_min -15
_diffrn_reflns_limit_l_max 21
_diffrn_reflns_limit_l_min -20
_diffrn_reflns_number 23559
_diffrn_reflns_theta_full 25.00
_diffrn_reflns_theta_max 25.00
_diffrn_reflns_theta_min 2.98
_exptl_absorpt_coefficient_mu 0.143
_exptl_absorpt_correction_type none
_exptl_crystal_colour colourless
_exptl_crystal_density_diffrn 1.389
_exptl_crystal_density_method 'not measured'
_exptl_crystal_description prism
_exptl_crystal_F_000 1057
_exptl_crystal_size_max 0.39
_exptl_crystal_size_mid 0.28
_exptl_crystal_size_min 0.14
_refine_diff_density_max 0.294
_refine_diff_density_min -0.221
_refine_diff_density_rms 0.038
_refine_ls_extinction_method none
_refine_ls_goodness_of_fit_ref 0.821
_refine_ls_hydrogen_treatment constr
_refine_ls_matrix_type full
_refine_ls_number_parameters 659
_refine_ls_number_reflns 8657
_refine_ls_number_restraints 0
_refine_ls_restrained_S_all 0.821
_refine_ls_R_factor_all 0.1034
_refine_ls_R_factor_gt 0.0397
_refine_ls_shift/su_max 0.000
_refine_ls_shift/su_mean 0.000
_refine_ls_structure_factor_coef Fsqd
_refine_ls_weighting_details 'calc w=1/[\s^2^(Fo^2^)+(0.0319P)^2^+0.0000P] where P=(Fo^2^+2Fc^2^)/3'
_refine_ls_weighting_scheme calc
_refine_ls_wR_factor_gt 0.0691
_refine_ls_wR_factor_ref 0.0788
_reflns_number_gt 4402
_reflns_number_total 8657
_reflns_threshold_expression >2sigma(I)
_cod_data_source_file om801178g_si_001.cif
_cod_data_source_block compound3a
_cod_depositor_comments
;
The following automatic conversions were performed:

'_symmetry_cell_setting' value 'Triclinic' changed to 'triclinic'
according to /home/saulius/struct/CIF-dictionaries/cif_core.dic
dictionary named 'cif_core.dic' version 2.4.2 from 2011-04-26.

Automatic conversion script
Id: cif_fix_values 1715 2011-07-08 13:25:40Z adriana 
;
_cod_original_sg_symbol_H-M P-1
_cod_original_formula_sum 'C52.50 H45.50 B F15 N2 Si'
_cod_database_code 4068957

loop_
_symmetry_equiv_pos_as_xyz
'x, y, z'
'-x, -y, -z'

loop_
_atom_site_label
_atom_site_type_symbol
_atom_site_fract_x
_atom_site_fract_y
_atom_site_fract_z
_atom_site_U_iso_or_equiv
_atom_site_adp_type
_atom_site_occupancy
_atom_site_symmetry_multiplicity
_atom_site_calc_flag
_atom_site_refinement_flags
Si1 Si 0.39326(6) 0.79473(5) 0.27275(4) 0.03108(18) Uani 1 1 d .
F1 F -0.23126(12) 0.34096(10) 0.34183(7) 0.0415(4) Uani 1 1 d .
N1 N 0.31105(16) 0.65606(13) 0.27139(9) 0.0238(5) Uani 1 1 d .
C1 C 0.12506(19) 0.49102(15) 0.25394(12) 0.0236(6) Uani 1 1 d .
H1A H 0.1517 0.4852 0.3048 0.028 Uiso 1 1 calc R
H1B H 0.1594 0.4418 0.2175 0.028 Uiso 1 1 calc R
B1 B -0.0286(2) 0.43745(19) 0.24181(14) 0.0240(6) Uani 1 1 d .
F2 F -0.28583(15) 0.14221(11) 0.37290(9) 0.0637(5) Uani 1 1 d .
N2 N 0.27530(16) 0.84797(13) 0.25094(9) 0.0246(5) Uani 1 1 d .
C2 C 0.1875(2) 0.60742(16) 0.24696(11) 0.0215(5) Uani 1 1 d .
F3 F -0.15748(15) -0.00121(11) 0.31867(10) 0.0732(5) Uani 1 1 d .
C3 C 0.12220(19) 0.66813(16) 0.21746(11) 0.0227(5) Uani 1 1 d .
H3 H 0.0424 0.6268 0.1921 0.027 Uiso 1 1 calc R
F4 F 0.02955(14) 0.06311(11) 0.22908(10) 0.0701(5) Uani 1 1 d .
C4 C 0.1592(2) 0.78119(17) 0.22055(12) 0.0238(5) Uani 1 1 d .
F5 F 0.08374(13) 0.25939(10) 0.19389(8) 0.0473(4) Uani 1 1 d .
C5 C 0.0690(2) 0.83369(17) 0.19440(13) 0.0324(6) Uani 1 1 d .
H5A H 0.0432 0.8774 0.2380 0.049 Uiso 1 1 calc R
H5B H -0.0042 0.7754 0.1666 0.049 Uiso 1 1 calc R
H5C H 0.1088 0.8828 0.1614 0.049 Uiso 1 1 calc R
F6 F 0.00257(13) 0.50077(10) 0.40538(7) 0.0443(4) Uani 1 1 d .
C6 C 0.3868(2) 0.58883(17) 0.29102(14) 0.0266(6) Uani 1 1 d .
F7 F -0.06734(15) 0.65785(11) 0.49585(8) 0.0633(5) Uani 1 1 d .
C7 C 0.4148(2) 0.59052(18) 0.36641(14) 0.0334(6) Uani 1 1 d .
F8 F -0.20414(14) 0.77073(11) 0.43870(9) 0.0676(5) Uani 1 1 d .
C8 C 0.4946(2) 0.5319(2) 0.38257(16) 0.0465(7) Uani 1 1 d .
H8 H 0.5151 0.5319 0.4335 0.056 Uiso 1 1 calc R
F9 F -0.25710(13) 0.72959(11) 0.28687(9) 0.0581(4) Uani 1 1 d .
C9 C 0.5442(2) 0.4740(2) 0.32612(19) 0.0514(8) Uani 1 1 d .
H9 H 0.5994 0.4354 0.3383 0.062 Uiso 1 1 calc R
F10 F -0.18429(11) 0.57871(9) 0.19511(8) 0.0365(3) Uani 1 1 d .
C10 C 0.5137(2) 0.47203(19) 0.25203(17) 0.0449(7) Uani 1 1 d .
H10 H 0.5478 0.4309 0.2136 0.054 Uiso 1 1 calc R
F11 F -0.29122(11) 0.33984(9) 0.19229(7) 0.0341(3) Uani 1 1 d .
C11 C 0.4345(2) 0.52868(18) 0.23193(14) 0.0335(6) Uani 1 1 d .
F12 F -0.40042(12) 0.26627(10) 0.05197(7) 0.0469(4) Uani 1 1 d .
C12 C 0.4046(2) 0.52297(19) 0.14913(14) 0.0410(7) Uani 1 1 d .
H12 H 0.3385 0.5595 0.1451 0.049 Uiso 1 1 calc R
F13 F -0.26108(13) 0.28145(11) -0.06760(7) 0.0519(4) Uani 1 1 d .
C13 C 0.5190(3) 0.5864(2) 0.11467(15) 0.0626(9) Uani 1 1 d .
H13A H 0.5491 0.6641 0.1427 0.094 Uiso 1 1 calc R
H13B H 0.4962 0.5840 0.0619 0.094 Uiso 1 1 calc R
H13C H 0.5850 0.5515 0.1174 0.094 Uiso 1 1 calc R
F14 F -0.00781(13) 0.37201(10) -0.04221(7) 0.0440(4) Uani 1 1 d .
C14 C 0.3542(2) 0.4017(2) 0.10390(15) 0.0612(9) Uani 1 1 d .
H14A H 0.4212 0.3672 0.1011 0.092 Uiso 1 1 calc R
H14B H 0.3232 0.4009 0.0529 0.092 Uiso 1 1 calc R
H14C H 0.2861 0.3598 0.1289 0.092 Uiso 1 1 calc R
F15 F 0.10138(11) 0.45170(10) 0.09534(7) 0.0372(4) Uani 1 1 d .
C15 C 0.3593(2) 0.6491(2) 0.43154(13) 0.0439(7) Uani 1 1 d .
H15 H 0.3044 0.6867 0.4105 0.053 Uiso 1 1 calc R
C16 C 0.2797(2) 0.5647(2) 0.47292(15) 0.0638(9) Uani 1 1 d .
H16A H 0.2205 0.5037 0.4364 0.096 Uiso 1 1 calc R
H16B H 0.2340 0.6017 0.5090 0.096 Uiso 1 1 calc R
H16C H 0.3338 0.5346 0.4998 0.096 Uiso 1 1 calc R
C17 C 0.4612(3) 0.7379(2) 0.48686(15) 0.0648(9) Uani 1 1 d .
H17A H 0.5121 0.7019 0.5110 0.097 Uiso 1 1 calc R
H17B H 0.4228 0.7790 0.5254 0.097 Uiso 1 1 calc R
H17C H 0.5142 0.7898 0.4597 0.097 Uiso 1 1 calc R
C18 C 0.2986(2) 0.96966(17) 0.27327(14) 0.0304(6) Uani 1 1 d .
C19 C 0.3580(2) 1.03730(19) 0.22545(14) 0.0386(7) Uani 1 1 d .
C20 C 0.3742(3) 1.1516(2) 0.24915(17) 0.0548(8) Uani 1 1 d .
H20 H 0.4141 1.2008 0.2185 0.066 Uiso 1 1 calc R
C21 C 0.3337(3) 1.1941(2) 0.31551(17) 0.0576(9) Uani 1 1 d .
H21 H 0.3440 1.2718 0.3295 0.069 Uiso 1 1 calc R
C22 C 0.2785(3) 1.12556(19) 0.36187(15) 0.0495(8) Uani 1 1 d .
H22 H 0.2527 1.1568 0.4082 0.059 Uiso 1 1 calc R
C23 C 0.2596(2) 1.01105(18) 0.34226(14) 0.0349(6) Uani 1 1 d .
C24 C 0.2028(3) 0.9380(2) 0.39585(14) 0.0432(7) Uani 1 1 d .
H24 H 0.1885 0.8586 0.3695 0.052 Uiso 1 1 calc R
C25 C 0.0781(3) 0.9502(2) 0.41874(17) 0.0721(10) Uani 1 1 d .
H25A H 0.0897 1.0273 0.4453 0.108 Uiso 1 1 calc R
H25B H 0.0443 0.8996 0.4520 0.108 Uiso 1 1 calc R
H25C H 0.0200 0.9317 0.3737 0.108 Uiso 1 1 calc R
C26 C 0.2922(3) 0.9626(3) 0.46571(16) 0.0743(10) Uani 1 1 d .
H26A H 0.3726 0.9551 0.4506 0.112 Uiso 1 1 calc R
H26B H 0.2575 0.9098 0.4974 0.112 Uiso 1 1 calc R
H26C H 0.3041 1.0389 0.4941 0.112 Uiso 1 1 calc R
C27 C 0.4049(3) 0.9937(2) 0.15196(14) 0.0497(8) Uani 1 1 d .
H27 H 0.3881 0.9115 0.1463 0.060 Uiso 1 1 calc R
C28 C 0.5457(3) 1.0464(2) 0.15204(16) 0.0647(9) Uani 1 1 d .
H28A H 0.5644 1.1264 0.1540 0.097 Uiso 1 1 calc R
H28B H 0.5743 1.0109 0.1061 0.097 Uiso 1 1 calc R
H28C H 0.5886 1.0356 0.1961 0.097 Uiso 1 1 calc R
C29 C 0.3365(3) 1.0118(2) 0.08441(16) 0.0738(10) Uani 1 1 d .
H29A H 0.2465 0.9799 0.0858 0.111 Uiso 1 1 calc R
H29B H 0.3623 0.9751 0.0378 0.111 Uiso 1 1 calc R
H29C H 0.3569 1.0919 0.0863 0.111 Uiso 1 1 calc R
C30 C 0.5498(2) 0.8444(2) 0.25653(19) 0.0531(8) Uani 1 1 d .
H30 H 0.6088 0.8476 0.2201 0.064 Uiso 1 1 calc R
C31 C 0.5319(2) 0.87488(19) 0.32860(17) 0.0473(7) Uani 1 1 d .
H31 H 0.5692 0.9140 0.3777 0.057 Uiso 1 1 calc R
C32 C -0.0063(2) 0.23776(19) 0.24187(14) 0.0352(6) Uani 1 1 d .
C33 C -0.0343(2) 0.13323(19) 0.25823(16) 0.0432(7) Uani 1 1 d .
C34 C -0.1273(3) 0.1013(2) 0.30280(17) 0.0493(8) Uani 1 1 d .
C35 C -0.1911(2) 0.1738(2) 0.33009(15) 0.0418(7) Uani 1 1 d .
C36 C -0.1604(2) 0.27745(18) 0.31300(13) 0.0316(6) Uani 1 1 d .
C37 C -0.0621(2) 0.55574(18) 0.37226(14) 0.0319(6) Uani 1 1 d .
C38 C -0.0978(2) 0.6361(2) 0.42108(15) 0.0406(7) Uani 1 1 d .
C39 C -0.1658(2) 0.69370(19) 0.39210(17) 0.0426(7) Uani 1 1 d .
C40 C -0.1926(2) 0.67166(19) 0.31605(16) 0.0372(7) Uani 1 1 d .
C41 C -0.1544(2) 0.59166(17) 0.26986(14) 0.0286(6) Uani 1 1 d .
C42 C -0.08724(19) 0.52863(16) 0.29449(13) 0.0232(5) Uani 1 1 d .
C43 C -0.0887(2) 0.40010(16) 0.15269(13) 0.0235(6) Uani 1 1 d .
C44 C -0.0248(2) 0.40442(17) 0.08943(13) 0.0269(6) Uani 1 1 d .
C45 C -0.0789(2) 0.36476(18) 0.01647(14) 0.0317(6) Uani 1 1 d .
C46 C -0.2049(2) 0.31861(18) 0.00330(14) 0.0337(6) Uani 1 1 d .
C47 C -0.2756(2) 0.31116(18) 0.06401(15) 0.0323(6) Uani 1 1 d .
C48 C -0.2161(2) 0.35024(17) 0.13552(13) 0.0264(6) Uani 1 1 d .
C49 C 0.0419(8) 0.1121(6) 0.0083(4) 0.156(3) Uani 1 1 d .
H49 H 0.0676 0.1911 0.0154 0.187 Uiso 1 1 calc R
C50 C -0.0578(8) 0.0640(7) 0.0493(4) 0.164(3) Uani 1 1 d .
H50 H -0.0951 0.1093 0.0828 0.196 Uiso 1 1 calc R
C51 C -0.1012(7) -0.0590(7) 0.0380(4) 0.160(3) Uani 1 1 d .
C52 C -0.1969(9) -0.1118(11) 0.0770(6) 0.169(6) Uani 0.50 1 d P
H52A H -0.2729 -0.1477 0.0426 0.254 Uiso 0.50 1 calc PR
H52B H -0.2123 -0.0565 0.1181 0.254 Uiso 0.50 1 calc PR
H52C H -0.1731 -0.1682 0.0977 0.254 Uiso 0.50 1 calc PR
C54 C -0.0651(2) 0.31624(17) 0.26852(12) 0.0254(6) Uani 1 1 d .

loop_
_atom_site_aniso_label
_atom_site_aniso_U_11
_atom_site_aniso_U_22
_atom_site_aniso_U_33
_atom_site_aniso_U_23
_atom_site_aniso_U_13
_atom_site_aniso_U_12
Si1 0.0264(4) 0.0259(4) 0.0393(5) 0.0093(3) -0.0007(3) 0.0043(3)
F1 0.0430(9) 0.0369(8) 0.0472(9) 0.0163(7) 0.0182(7) 0.0102(7)
N1 0.0224(12) 0.0248(10) 0.0262(12) 0.0068(8) 0.0004(9) 0.0096(9)
C1 0.0274(14) 0.0212(12) 0.0235(14) 0.0053(10) -0.0005(10) 0.0095(11)
B1 0.0249(16) 0.0204(14) 0.0276(17) 0.0053(12) 0.0008(12) 0.0085(12)
F2 0.0661(12) 0.0560(10) 0.0706(12) 0.0389(9) 0.0217(9) 0.0032(8)
N2 0.0267(12) 0.0193(10) 0.0269(12) 0.0065(8) -0.0015(9) 0.0051(9)
C2 0.0239(14) 0.0247(12) 0.0152(13) 0.0012(10) 0.0020(10) 0.0087(11)
F3 0.0698(12) 0.0382(9) 0.1204(15) 0.0484(9) -0.0026(10) 0.0099(8)
C3 0.0195(13) 0.0206(12) 0.0253(14) 0.0044(10) -0.0003(10) 0.0028(10)
F4 0.0630(12) 0.0323(8) 0.1223(15) 0.0173(9) 0.0055(10) 0.0256(8)
C4 0.0258(14) 0.0269(13) 0.0187(14) 0.0052(10) 0.0033(10) 0.0078(11)
F5 0.0453(10) 0.0263(7) 0.0724(11) 0.0069(7) 0.0176(8) 0.0156(7)
C5 0.0349(15) 0.0255(13) 0.0374(16) 0.0056(11) -0.0056(12) 0.0116(11)
F6 0.0567(10) 0.0478(8) 0.0299(9) 0.0085(7) -0.0026(7) 0.0188(8)
C6 0.0196(14) 0.0245(13) 0.0354(17) 0.0100(11) -0.0032(11) 0.0044(11)
F7 0.0841(12) 0.0600(10) 0.0327(11) -0.0056(8) 0.0108(8) 0.0122(9)
C7 0.0224(15) 0.0347(14) 0.0437(19) 0.0188(13) -0.0020(12) 0.0033(12)
F8 0.0631(11) 0.0466(9) 0.0841(13) -0.0146(8) 0.0278(9) 0.0205(8)
C8 0.0312(17) 0.0540(17) 0.061(2) 0.0311(15) -0.0035(14) 0.0106(14)
F9 0.0497(10) 0.0420(9) 0.0885(13) 0.0051(8) 0.0035(8) 0.0295(8)
C9 0.0244(16) 0.0487(17) 0.091(3) 0.0354(18) -0.0005(17) 0.0138(14)
F10 0.0377(9) 0.0328(7) 0.0421(10) 0.0073(6) -0.0046(7) 0.0170(6)
C10 0.0289(17) 0.0323(15) 0.075(2) 0.0109(15) 0.0112(15) 0.0125(13)
F11 0.0264(8) 0.0362(8) 0.0370(9) 0.0066(6) 0.0048(6) 0.0064(6)
C11 0.0231(15) 0.0277(13) 0.0492(19) 0.0074(12) 0.0063(12) 0.0074(12)
F12 0.0337(9) 0.0517(9) 0.0456(10) 0.0070(7) -0.0082(7) 0.0019(7)
C12 0.0331(16) 0.0486(16) 0.0414(18) 0.0011(13) 0.0057(13) 0.0183(13)
F13 0.0564(10) 0.0553(9) 0.0307(10) 0.0032(7) -0.0070(8) 0.0024(8)
C13 0.056(2) 0.078(2) 0.047(2) 0.0083(16) 0.0186(15) 0.0136(17)
F14 0.0528(10) 0.0465(8) 0.0274(9) 0.0051(7) 0.0095(7) 0.0086(7)
C14 0.0445(19) 0.0594(18) 0.067(2) -0.0173(16) 0.0065(15) 0.0178(15)
F15 0.0287(9) 0.0408(8) 0.0370(9) 0.0043(6) 0.0051(6) 0.0057(7)
C15 0.0416(18) 0.0654(18) 0.0306(17) 0.0205(14) 0.0006(13) 0.0187(15)
C16 0.0432(19) 0.106(2) 0.0418(19) 0.0315(17) 0.0040(14) 0.0128(17)
C17 0.068(2) 0.073(2) 0.045(2) 0.0089(16) -0.0030(16) 0.0124(17)
C18 0.0360(16) 0.0221(13) 0.0303(16) 0.0064(11) -0.0086(12) 0.0053(11)
C19 0.0452(17) 0.0289(15) 0.0359(18) 0.0096(13) -0.0072(13) 0.0020(12)
C20 0.073(2) 0.0270(16) 0.055(2) 0.0146(14) -0.0080(17) 0.0000(15)
C21 0.087(2) 0.0186(14) 0.061(2) 0.0047(15) -0.0076(18) 0.0103(15)
C22 0.067(2) 0.0245(15) 0.050(2) -0.0057(14) -0.0028(15) 0.0119(14)
C23 0.0430(17) 0.0287(14) 0.0293(17) 0.0018(12) -0.0052(12) 0.0090(12)
C24 0.059(2) 0.0362(15) 0.0288(17) -0.0014(12) 0.0056(14) 0.0114(14)
C25 0.064(2) 0.068(2) 0.076(2) 0.0099(17) 0.0175(18) 0.0110(18)
C26 0.073(2) 0.093(2) 0.058(2) 0.0320(18) 0.0022(18) 0.0176(19)
C27 0.067(2) 0.0371(15) 0.0366(19) 0.0146(13) 0.0038(15) -0.0006(15)
C28 0.072(2) 0.0540(18) 0.062(2) 0.0259(16) 0.0138(17) 0.0000(17)
C29 0.088(3) 0.078(2) 0.045(2) 0.0313(17) -0.0056(18) 0.0009(19)
C30 0.0390(18) 0.0448(17) 0.084(3) 0.0315(17) 0.0104(16) 0.0142(14)
C31 0.0540(19) 0.0350(15) 0.049(2) 0.0156(14) -0.0137(15) 0.0056(13)
C32 0.0268(16) 0.0284(15) 0.0487(18) 0.0090(12) 0.0029(13) 0.0058(12)
C33 0.0433(19) 0.0221(14) 0.068(2) 0.0119(14) -0.0022(15) 0.0151(14)
C34 0.050(2) 0.0264(16) 0.073(2) 0.0282(15) -0.0048(16) 0.0035(14)
C35 0.0409(18) 0.0391(16) 0.0457(19) 0.0209(14) 0.0020(14) 0.0054(14)
C36 0.0331(16) 0.0266(14) 0.0364(16) 0.0091(12) 0.0037(12) 0.0095(12)
C37 0.0324(16) 0.0256(13) 0.0362(18) 0.0055(12) 0.0059(12) 0.0071(12)
C38 0.0455(18) 0.0381(16) 0.0287(18) 0.0000(13) 0.0058(13) 0.0031(14)
C39 0.0371(17) 0.0274(15) 0.056(2) -0.0074(14) 0.0182(15) 0.0090(13)
C40 0.0262(15) 0.0270(14) 0.059(2) 0.0044(14) 0.0057(13) 0.0125(12)
C41 0.0246(15) 0.0266(13) 0.0312(17) 0.0007(12) 0.0013(12) 0.0065(12)
C42 0.0182(13) 0.0200(12) 0.0290(16) 0.0043(11) 0.0034(11) 0.0026(10)
C43 0.0222(15) 0.0172(12) 0.0322(16) 0.0056(10) 0.0026(12) 0.0076(10)
C44 0.0227(15) 0.0213(13) 0.0341(17) 0.0042(11) 0.0025(12) 0.0041(11)
C45 0.0415(18) 0.0263(13) 0.0261(17) 0.0037(11) 0.0092(13) 0.0091(12)
C46 0.0418(19) 0.0294(14) 0.0233(17) -0.0006(12) -0.0087(14) 0.0063(13)
C47 0.0195(15) 0.0280(13) 0.0430(18) 0.0058(12) -0.0044(13) -0.0004(11)
C48 0.0317(16) 0.0231(12) 0.0259(16) 0.0068(11) 0.0078(13) 0.0089(11)
C49 0.206(8) 0.166(7) 0.110(6) -0.037(5) -0.077(5) 0.131(7)
C50 0.223(8) 0.144(7) 0.118(6) -0.059(4) -0.099(5) 0.114(6)
C51 0.203(7) 0.181(8) 0.103(5) -0.023(4) -0.087(5) 0.113(6)
C52 0.081(8) 0.331(18) 0.109(9) 0.063(9) -0.004(6) 0.073(9)
C54 0.0258(14) 0.0246(13) 0.0253(15) 0.0033(11) -0.0040(11) 0.0088(11)

loop_
_atom_type_symbol
_atom_type_description
_atom_type_scat_dispersion_real
_atom_type_scat_dispersion_imag
_atom_type_scat_source
C C 0.0033 0.0016 'International Tables Vol C Tables 4.2.6.8 and 6.1.1.4'
H H 0.0000 0.0000 'International Tables Vol C Tables 4.2.6.8 and 6.1.1.4'
B B 0.0013 0.0007 'International Tables Vol C Tables 4.2.6.8 and 6.1.1.4'
N N 0.0061 0.0033 'International Tables Vol C Tables 4.2.6.8 and 6.1.1.4'
F F 0.0171 0.0103 'International Tables Vol C Tables 4.2.6.8 and 6.1.1.4'
Si Si 0.0817 0.0704 'International Tables Vol C Tables 4.2.6.8 and 6.1.1.4'

loop_
_geom_angle_atom_site_label_1
_geom_angle_atom_site_label_2
_geom_angle_atom_site_label_3
_geom_angle
_geom_angle_site_symmetry_1
N2 Si1 N1 102.17(8) .
N2 Si1 C30 126.40(11) .
N1 Si1 C30 125.63(10) .
N2 Si1 C31 123.77(10) .
N1 Si1 C31 126.26(10) .
C30 Si1 C31 44.65(11) .
C2 N1 C6 120.41(16) .
C2 N1 Si1 124.15(14) .
C6 N1 Si1 115.13(13) .
C2 C1 B1 121.02(18) .
C1 B1 C43 114.83(19) .
C1 B1 C42 107.24(16) .
C43 B1 C42 112.70(18) .
C1 B1 C54 107.27(17) .
C43 B1 C54 102.59(16) .
C42 B1 C54 112.15(19) .
C4 N2 C18 119.07(17) .
C4 N2 Si1 122.56(14) .
C18 N2 Si1 118.08(14) .
N1 C2 C3 119.50(19) .
N1 C2 C1 119.27(18) .
C3 C2 C1 121.21(19) .
C4 C3 C2 127.8(2) .
N2 C4 C3 121.3(2) .
N2 C4 C5 118.77(18) .
C3 C4 C5 119.8(2) .
C7 C6 C11 122.2(2) .
C7 C6 N1 119.9(2) .
C11 C6 N1 117.8(2) .
C8 C7 C6 117.9(2) .
C8 C7 C15 118.4(2) .
C6 C7 C15 123.7(2) .
C9 C8 C7 121.2(3) .
C8 C9 C10 120.0(3) .
C9 C10 C11 121.8(3) .
C10 C11 C6 117.0(2) .
C10 C11 C12 119.1(2) .
C6 C11 C12 123.9(2) .
C11 C12 C13 111.3(2) .
C11 C12 C14 111.7(2) .
C13 C12 C14 109.9(2) .
C7 C15 C16 110.6(2) .
C7 C15 C17 111.2(2) .
C16 C15 C17 109.8(2) .
C23 C18 C19 123.4(2) .
C23 C18 N2 117.3(2) .
C19 C18 N2 119.3(2) .
C18 C19 C20 116.3(2) .
C18 C19 C27 123.8(2) .
C20 C19 C27 119.9(2) .
C21 C20 C19 121.6(3) .
C20 C21 C22 120.6(2) .
C21 C22 C23 121.2(3) .
C22 C23 C18 116.9(2) .
C22 C23 C24 120.0(2) .
C18 C23 C24 123.0(2) .
C23 C24 C25 112.8(2) .
C23 C24 C26 110.6(2) .
C25 C24 C26 109.8(2) .
C19 C27 C29 111.7(2) .
C19 C27 C28 111.6(2) .
C29 C27 C28 110.1(2) .
C31 C30 Si1 68.06(17) .
C30 C31 Si1 67.29(16) .
F5 C32 C54 120.1(2) .
F5 C32 C33 115.0(2) .
C54 C32 C33 124.9(2) .
F4 C33 C34 120.5(2) .
F4 C33 C32 119.8(3) .
C34 C33 C32 119.6(2) .
F3 C34 C33 120.7(3) .
F3 C34 C35 120.5(3) .
C33 C34 C35 118.8(2) .
F2 C35 C34 119.5(2) .
F2 C35 C36 120.4(2) .
C34 C35 C36 120.1(3) .
F1 C36 C35 114.8(2) .
F1 C36 C54 121.00(19) .
C35 C36 C54 124.2(2) .
F6 C37 C38 115.3(2) .
F6 C37 C42 119.4(2) .
C38 C37 C42 125.3(2) .
F7 C38 C39 120.1(2) .
F7 C38 C37 121.1(3) .
C39 C38 C37 118.8(2) .
F8 C39 C40 121.4(3) .
F8 C39 C38 120.0(3) .
C40 C39 C38 118.7(2) .
F9 C40 C39 119.1(2) .
F9 C40 C41 120.5(2) .
C39 C40 C41 120.3(2) .
F10 C41 C40 115.0(2) .
F10 C41 C42 120.3(2) .
C40 C41 C42 124.7(2) .
C41 C42 C37 112.1(2) .
C41 C42 B1 127.4(2) .
C37 C42 B1 120.3(2) .
C44 C43 C48 112.6(2) .
C44 C43 B1 127.3(2) .
C48 C43 B1 119.9(2) .
F15 C44 C43 120.9(2) .
F15 C44 C45 114.3(2) .
C43 C44 C45 124.9(2) .
F14 C45 C46 119.8(2) .
F14 C45 C44 120.4(2) .
C46 C45 C44 119.7(2) .
F13 C46 C45 121.1(2) .
F13 C46 C47 120.0(2) .
C45 C46 C47 118.9(2) .
F12 C47 C48 121.6(2) .
F12 C47 C46 119.6(2) .
C48 C47 C46 118.8(2) .
F11 C48 C47 115.5(2) .
F11 C48 C43 119.3(2) .
C47 C48 C43 125.2(2) .
C51 C49 C50 126.6(9) 2
C49 C50 C51 117.6(7) .
C49 C51 C52 123.4(11) 2
C49 C51 C50 115.8(8) 2
C52 C51 C50 120.8(11) .
C32 C54 C36 112.4(2) .
C32 C54 B1 120.8(2) .
C36 C54 B1 126.55(19) .

loop_
_geom_bond_atom_site_label_1
_geom_bond_atom_site_label_2
_geom_bond_distance
_geom_bond_site_symmetry_2
Si1 N2 1.7358(18) .
Si1 N1 1.7449(17) .
Si1 C30 1.746(3) .
Si1 C31 1.756(3) .
F1 C36 1.347(2) .
N1 C2 1.368(2) .
N1 C6 1.465(3) .
C1 C2 1.487(3) .
C1 B1 1.656(3) .
B1 C43 1.661(3) .
B1 C42 1.664(3) .
B1 C54 1.665(3) .
F2 C35 1.353(3) .
N2 C4 1.366(2) .
N2 C18 1.476(3) .
C2 C3 1.388(3) .
F3 C34 1.352(3) .
C3 C4 1.378(3) .
F4 C33 1.350(3) .
C4 C5 1.491(3) .
F5 C32 1.360(3) .
F6 C37 1.359(3) .
C6 C7 1.395(3) .
C6 C11 1.409(3) .
F7 C38 1.347(3) .
C7 C8 1.392(3) .
C7 C15 1.524(3) .
F8 C39 1.349(2) .
C8 C9 1.375(3) .
F9 C40 1.351(3) .
C9 C10 1.376(3) .
F10 C41 1.358(2) .
C10 C11 1.392(3) .
F11 C48 1.356(2) .
C11 C12 1.518(3) .
F12 C47 1.347(2) .
C12 C13 1.533(3) .
C12 C14 1.538(3) .
F13 C46 1.351(2) .
F14 C45 1.355(3) .
F15 C44 1.364(2) .
C15 C16 1.530(3) .
C15 C17 1.530(3) .
C18 C23 1.397(3) .
C18 C19 1.398(3) .
C19 C20 1.400(3) .
C19 C27 1.515(3) .
C20 C21 1.370(4) .
C21 C22 1.372(4) .
C22 C23 1.393(3) .
C23 C24 1.514(3) .
C24 C25 1.519(3) .
C24 C26 1.522(3) .
C27 C29 1.527(3) .
C27 C28 1.531(3) .
C30 C31 1.330(3) .
C32 C54 1.381(3) .
C32 C33 1.382(3) .
C33 C34 1.361(4) .
C34 C35 1.364(3) .
C35 C36 1.376(3) .
C36 C54 1.397(3) .
C37 C38 1.383(3) .
C37 C42 1.389(3) .
C38 C39 1.373(3) .
C39 C40 1.363(3) .
C40 C41 1.372(3) .
C41 C42 1.386(3) .
C43 C44 1.376(3) .
C43 C48 1.388(3) .
C44 C45 1.377(3) .
C45 C46 1.362(3) .
C46 C47 1.382(3) .
C47 C48 1.374(3) .
C49 C51 1.300(7) 2
C49 C50 1.423(8) .
C50 C51 1.480(9) .
C51 C49 1.300(7) 2
C51 C52 1.390(10) .

loop_
_geom_torsion_atom_site_label_1
_geom_torsion_atom_site_label_2
_geom_torsion_atom_site_label_3
_geom_torsion_atom_site_label_4
_geom_torsion
_geom_torsion_site_symmetry_1
_geom_torsion_site_symmetry_4
N2 Si1 N1 C2 8.59(18) . .
C30 Si1 N1 C2 -145.75(19) . .
C31 Si1 N1 C2 158.29(19) . .
N2 Si1 N1 C6 -177.75(15) . .
C30 Si1 N1 C6 27.9(2) . .
C31 Si1 N1 C6 -28.1(2) . .
C2 C1 B1 C43 76.5(2) . .
C2 C1 B1 C42 -49.6(3) . .
C2 C1 B1 C54 -170.21(18) . .
N1 Si1 N2 C4 -15.90(19) . .
C30 Si1 N2 C4 138.2(2) . .
C31 Si1 N2 C4 -166.60(18) . .
N1 Si1 N2 C18 157.90(16) . .
C30 Si1 N2 C18 -48.0(2) . .
C31 Si1 N2 C18 7.2(2) . .
C6 N1 C2 C3 -169.9(2) . .
Si1 N1 C2 C3 3.5(3) . .
C6 N1 C2 C1 11.3(3) . .
Si1 N1 C2 C1 -175.34(14) . .
B1 C1 C2 N1 167.37(19) . .
B1 C1 C2 C3 -11.4(3) . .
N1 C2 C3 C4 -12.4(3) . .
C1 C2 C3 C4 166.4(2) . .
C18 N2 C4 C3 -162.3(2) . .
Si1 N2 C4 C3 11.4(3) . .
C18 N2 C4 C5 14.1(3) . .
Si1 N2 C4 C5 -172.12(16) . .
C2 C3 C4 N2 4.6(4) . .
C2 C3 C4 C5 -171.9(2) . .
C2 N1 C6 C7 -101.6(2) . .
Si1 N1 C6 C7 84.5(2) . .
C2 N1 C6 C11 81.8(3) . .
Si1 N1 C6 C11 -92.17(19) . .
C11 C6 C7 C8 1.2(3) . .
N1 C6 C7 C8 -175.34(19) . .
C11 C6 C7 C15 -176.4(2) . .
N1 C6 C7 C15 7.1(3) . .
C6 C7 C8 C9 -0.1(3) . .
C15 C7 C8 C9 177.7(2) . .
C7 C8 C9 C10 -0.9(4) . .
C8 C9 C10 C11 0.8(4) . .
C9 C10 C11 C6 0.2(3) . .
C9 C10 C11 C12 -180.0(2) . .
C7 C6 C11 C10 -1.3(3) . .
N1 C6 C11 C10 175.33(19) . .
C7 C6 C11 C12 178.9(2) . .
N1 C6 C11 C12 -4.5(3) . .
C10 C11 C12 C13 -69.1(3) . .
C6 C11 C12 C13 110.7(3) . .
C10 C11 C12 C14 54.1(3) . .
C6 C11 C12 C14 -126.1(2) . .
C8 C7 C15 C16 -61.2(3) . .
C6 C7 C15 C16 116.4(2) . .
C8 C7 C15 C17 61.2(3) . .
C6 C7 C15 C17 -121.2(2) . .
C4 N2 C18 C23 80.0(3) . .
Si1 N2 C18 C23 -94.0(2) . .
C4 N2 C18 C19 -100.2(3) . .
Si1 N2 C18 C19 85.8(2) . .
C23 C18 C19 C20 -1.8(4) . .
N2 C18 C19 C20 178.4(2) . .
C23 C18 C19 C27 177.6(2) . .
N2 C18 C19 C27 -2.2(4) . .
C18 C19 C20 C21 -0.1(4) . .
C27 C19 C20 C21 -179.5(3) . .
C19 C20 C21 C22 1.6(4) . .
C20 C21 C22 C23 -1.4(5) . .
C21 C22 C23 C18 -0.4(4) . .
C21 C22 C23 C24 177.7(3) . .
C19 C18 C23 C22 2.1(4) . .
N2 C18 C23 C22 -178.1(2) . .
C19 C18 C23 C24 -176.0(2) . .
N2 C18 C23 C24 3.8(3) . .
C22 C23 C24 C25 55.1(3) . .
C18 C23 C24 C25 -126.9(3) . .
C22 C23 C24 C26 -68.4(3) . .
C18 C23 C24 C26 109.7(3) . .
C18 C19 C27 C29 116.2(3) . .
C20 C19 C27 C29 -64.4(3) . .
C18 C19 C27 C28 -120.0(3) . .
C20 C19 C27 C28 59.5(3) . .
N2 Si1 C30 C31 103.67(18) . .
N1 Si1 C30 C31 -108.06(17) . .
N2 Si1 C31 C30 -109.81(17) . .
N1 Si1 C31 C30 106.59(17) . .
F5 C32 C33 F4 2.2(3) . .
C54 C32 C33 F4 -179.9(2) . .
F5 C32 C33 C34 -176.8(2) . .
C54 C32 C33 C34 1.1(4) . .
F4 C33 C34 F3 0.0(4) . .
C32 C33 C34 F3 179.0(2) . .
F4 C33 C34 C35 -178.8(2) . .
C32 C33 C34 C35 0.2(4) . .
F3 C34 C35 F2 -0.5(4) . .
C33 C34 C35 F2 178.3(2) . .
F3 C34 C35 C36 -179.4(2) . .
C33 C34 C35 C36 -0.5(4) . .
F2 C35 C36 F1 -0.1(3) . .
C34 C35 C36 F1 178.8(2) . .
F2 C35 C36 C54 -179.2(2) . .
C34 C35 C36 C54 -0.3(4) . .
F6 C37 C38 F7 1.1(3) . .
C42 C37 C38 F7 -178.9(2) . .
F6 C37 C38 C39 -178.6(2) . .
C42 C37 C38 C39 1.3(4) . .
F7 C38 C39 F8 -1.2(3) . .
C37 C38 C39 F8 178.5(2) . .
F7 C38 C39 C40 178.4(2) . .
C37 C38 C39 C40 -1.8(4) . .
F8 C39 C40 F9 1.1(3) . .
C38 C39 C40 F9 -178.6(2) . .
F8 C39 C40 C41 -178.9(2) . .
C38 C39 C40 C41 1.4(4) . .
F9 C40 C41 F10 1.3(3) . .
C39 C40 C41 F10 -178.74(19) . .
F9 C40 C41 C42 179.6(2) . .
C39 C40 C41 C42 -0.4(4) . .
F10 C41 C42 C37 178.09(18) . .
C40 C41 C42 C37 -0.1(3) . .
F10 C41 C42 B1 3.3(3) . .
C40 C41 C42 B1 -175.0(2) . .
F6 C37 C42 C41 179.62(19) . .
C38 C37 C42 C41 -0.3(3) . .
F6 C37 C42 B1 -5.1(3) . .
C38 C37 C42 B1 174.9(2) . .
C1 B1 C42 C41 111.9(2) . .
C43 B1 C42 C41 -15.5(3) . .
C54 B1 C42 C41 -130.6(2) . .
C1 B1 C42 C37 -62.6(2) . .
C43 B1 C42 C37 170.08(18) . .
C54 B1 C42 C37 54.9(3) . .
C1 B1 C43 C44 3.1(3) . .
C42 B1 C43 C44 126.3(2) . .
C54 B1 C43 C44 -112.9(2) . .
C1 B1 C43 C48 177.53(18) . .
C42 B1 C43 C48 -59.3(2) . .
C54 B1 C43 C48 61.5(2) . .
C48 C43 C44 F15 179.31(17) . .
B1 C43 C44 F15 -5.9(3) . .
C48 C43 C44 C45 0.3(3) . .
B1 C43 C44 C45 175.0(2) . .
F15 C44 C45 F14 1.5(3) . .
C43 C44 C45 F14 -179.44(19) . .
F15 C44 C45 C46 -178.11(19) . .
C43 C44 C45 C46 1.0(3) . .
F14 C45 C46 F13 -1.2(3) . .
C44 C45 C46 F13 178.4(2) . .
F14 C45 C46 C47 179.45(19) . .
C44 C45 C46 C47 -1.0(3) . .
F13 C46 C47 F12 0.3(3) . .
C45 C46 C47 F12 179.7(2) . .
F13 C46 C47 C48 -179.6(2) . .
C45 C46 C47 C48 -0.2(3) . .
F12 C47 C48 F11 0.3(3) . .
C46 C47 C48 F11 -179.75(19) . .
F12 C47 C48 C43 -178.25(19) . .
C46 C47 C48 C43 1.7(3) . .
C44 C43 C48 F11 179.84(17) . .
B1 C43 C48 F11 4.7(3) . .
C44 C43 C48 C47 -1.6(3) . .
B1 C43 C48 C47 -176.8(2) . .
C51 C49 C50 C51 -1.2(11) 2 .
C49 C50 C51 C49 1.1(10) . 2
C49 C50 C51 C52 179.1(7) . .
F5 C32 C54 C36 176.0(2) . .
C33 C32 C54 C36 -1.8(3) . .
F5 C32 C54 B1 0.8(3) . .
C33 C32 C54 B1 -177.0(2) . .
F1 C36 C54 C32 -177.63(19) . .
C35 C36 C54 C32 1.4(3) . .
F1 C36 C54 B1 -2.7(3) . .
C35 C36 C54 B1 176.3(2) . .
C1 B1 C54 C32 -50.0(3) . .
C43 B1 C54 C32 71.4(2) . .
C42 B1 C54 C32 -167.46(19) . .
C1 B1 C54 C36 135.5(2) . .
C43 B1 C54 C36 -103.1(2) . .
C42 B1 C54 C36 18.0(3) . .
